data_7038735
loop_
_publ_author_name
'Lin, Lin'
'Zhang, Ying-Ying'
'Lin, Yue-Jian'
'Jin, Guo-Xin'

_publ_section_title
;
 Half-sandwich rhodium and iridium metallamacrocycles constructed via C-H
 activation.
;
_journal_issue 16
_journal_name_full 'Dalton transactions (Cambridge, England : 2003)'
_journal_page_first 7014
_journal_page_last 7021
_journal_paper_doi 10.1039/c5dt04777c
_journal_volume 45
_journal_year 2016
_chemical_formula_sum 'C69 H85 F6 N6 O11.5 Rh4 S2'
_chemical_formula_weight 1772.18
_chemical_name_systematic
; 
 ? 
;
_space_group_crystal_system monoclinic
_space_group_IT_number 14
_space_group_name_Hall '-P 2yn'
_space_group_name_H-M_alt 'P 1 21/n 1'
_symmetry_space_group_name_Hall '-P 2yn'
_symmetry_space_group_name_H-M 'P 1 21/n 1'
_atom_sites_solution_hydrogens mixed
_audit_creation_method SHELXL-2013
_audit_update_record
;
2016-02-01 deposited with the CCDC.
2016-03-09 downloaded from the CCDC.
;
_cell_angle_alpha 90
_cell_angle_beta 102.123(2)
_cell_angle_gamma 90
_cell_formula_units_Z 4
_cell_length_a 16.5853(17)
_cell_length_b 14.0474(14)
_cell_length_c 32.107(3)
_cell_measurement_reflns_used 4648
_cell_measurement_temperature 173(2)
_cell_measurement_theta_max 24.54
_cell_measurement_theta_min 2.43
_cell_volume 7313.5(13)
_computing_cell_refinement 'Bruker SAINT'
_computing_data_collection 'Bruker APEX2'
_computing_data_reduction 'Bruker SAINT'
_computing_molecular_graphics 'Bruker SHELXTL'
_computing_publication_material 'Bruker SHELXTL'
_computing_structure_refinement 'SHELXL-2013 (Sheldrick, 2013)'
_computing_structure_solution 'SHELXS-97 (Sheldrick, 2008)'
_diffrn_ambient_temperature 173(2)
_diffrn_measured_fraction_theta_full 0.972
_diffrn_measured_fraction_theta_max 0.996
_diffrn_measurement_device_type 'Bruker APEX-II CCD'
_diffrn_measurement_method '\f and \w scans'
_diffrn_radiation_type MoK\a
_diffrn_radiation_wavelength 0.71073
_diffrn_reflns_av_R_equivalents 0.0763
_diffrn_reflns_av_unetI/netI 0.0843
_diffrn_reflns_Laue_measured_fraction_full 0.972
_diffrn_reflns_Laue_measured_fraction_max 0.996
_diffrn_reflns_limit_h_max 19
_diffrn_reflns_limit_h_min -17
_diffrn_reflns_limit_k_max 16
_diffrn_reflns_limit_k_min -16
_diffrn_reflns_limit_l_max 36
_diffrn_reflns_limit_l_min -38
_diffrn_reflns_number 43045
_diffrn_reflns_point_group_measured_fraction_full 0.972
_diffrn_reflns_point_group_measured_fraction_max 0.996
_diffrn_reflns_theta_full 25.242
_diffrn_reflns_theta_max 25.008
_diffrn_reflns_theta_min 1.287
_exptl_absorpt_coefficient_mu 1.021
_exptl_absorpt_correction_T_max 0.745
_exptl_absorpt_correction_T_min 0.575
_exptl_absorpt_correction_type multi-scan
_exptl_absorpt_process_details sadabs
_exptl_crystal_colour red
_exptl_crystal_density_diffrn 1.610
_exptl_crystal_description prism
_exptl_crystal_F_000 3596
_exptl_crystal_size_max 0.110
_exptl_crystal_size_mid 0.030
_exptl_crystal_size_min 0.020
_platon_squeeze_details
; 
 In asymmetric unit of this data, there were disordered 
 solvents (half of one diethyl ether molecules) which could 
 not be restrained properly. Therefore, SQUEEZE algorithm 
 was used to omit them. 
;
_refine_diff_density_max 7.315
_refine_diff_density_min -2.513
_refine_diff_density_rms 0.186
_refine_ls_extinction_method none
_refine_ls_goodness_of_fit_ref 1.061
_refine_ls_hydrogen_treatment mixed
_refine_ls_matrix_type full
_refine_ls_number_parameters 928
_refine_ls_number_reflns 12848
_refine_ls_number_restraints 173
_refine_ls_restrained_S_all 1.067
_refine_ls_R_factor_all 0.1204
_refine_ls_R_factor_gt 0.0807
_refine_ls_shift/su_max 0.005
_refine_ls_shift/su_mean 0.000
_refine_ls_structure_factor_coef Fsqd
_refine_ls_weighting_details
; 
 w=1/[\s^2^(Fo^2^)+(0.1228P)^2^+34.8341P] 
 where P=(Fo^2^+2Fc^2^)/3 
;
_refine_ls_weighting_scheme calc
_refine_ls_wR_factor_gt 0.2049
_refine_ls_wR_factor_ref 0.2275
_reflns_Friedel_coverage 0.000
_reflns_number_gt 8474
_reflns_number_total 12848
_reflns_threshold_expression 'I > 2\s(I)'
_cod_data_source_file c5dt04777c2.cif
_cod_data_source_block 1a
_cod_depositor_comments 'Adding full bibliography for 7038734--7038741.cif.'
_cod_original_cell_volume 7313.4(13)
_cod_original_formula_sum 'C69 H85 F6 N6 O11.50 Rh4 S2'
_cod_database_code 7038735
_shelx_space_group_comment
; 
The symmetry employed for this shelxl refinement is uniquely defined 
by the following loop, which should always be used as a source of 
symmetry information in preference to the above space-group names. 
They are only intended as comments. 
;
_shelx_estimated_absorpt_t_min 0.896
_shelx_estimated_absorpt_t_max 0.980
_shelxl_version_number 2013-2

loop_
_space_group_symop_operation_xyz
'x, y, z'
'-x+1/2, y+1/2, -z+1/2'
'-x, -y, -z'
'x-1/2, -y-1/2, z-1/2'

loop_
_atom_site_label
_atom_site_type_symbol
_atom_site_fract_x
_atom_site_fract_y
_atom_site_fract_z
_atom_site_U_iso_or_equiv
_atom_site_adp_type
_atom_site_occupancy
_atom_site_site_symmetry_order
_atom_site_calc_flag
_atom_site_refinement_flags_posn
_atom_site_refinement_flags_adp
_atom_site_refinement_flags_occupancy
_atom_site_disorder_assembly
_atom_site_disorder_group
Rh1 Rh 1.13887(4) 0.81448(5) 0.08380(2) 0.0223(2) Uani 1 1 d . . . . .
Rh2 Rh 1.16442(4) 1.10118(5) 0.16840(2) 0.0228(2) Uani 1 1 d . . . . .
Rh3 Rh 0.75495(5) 1.02945(6) 0.18183(3) 0.0330(2) Uani 1 1 d . . . . .
Rh4 Rh 0.71240(5) 0.80792(6) 0.06579(3) 0.0338(2) Uani 1 1 d . . . . .
N1 N 1.1329(5) 0.7968(5) 0.1483(3) 0.0238(17) Uani 1 1 d . . . . .
N2 N 0.8062(5) 0.8907(6) 0.1966(3) 0.032(2) Uani 1 1 d . . . . .
N3 N 1.0090(4) 0.8136(5) 0.0702(2) 0.0214(16) Uani 1 1 d . . . . .
N4 N 0.8387(5) 0.8066(5) 0.0631(2) 0.0241(17) Uani 1 1 d . . . . .
N5 N 1.0390(5) 1.0958(5) 0.1703(2) 0.0216(17) Uani 1 1 d . . . . .
N6 N 0.8740(4) 1.0696(6) 0.1745(2) 0.0238(17) Uani 1 1 d . . . . .
O1 O 1.1302(4) 1.1189(4) 0.1025(2) 0.0257(15) Uani 1 1 d . . . . .
O2 O 1.1059(4) 1.0447(5) 0.0406(2) 0.0319(16) Uani 1 1 d . . . . .
O3 O 0.7064(4) 0.9555(6) 0.0490(2) 0.0393(18) Uani 1 1 d . . . . .
O4 O 0.7104(5) 1.0978(5) 0.0785(3) 0.053(2) Uani 1 1 d . . . . .
O5 O 1.0341(8) 0.5087(8) 0.1233(5) 0.103(4) Uani 1 1 d . U . . .
O6 O 0.9065(8) 0.5412(8) 0.1370(5) 0.106(4) Uani 1 1 d . U . . .
O7 O 1.0121(9) 0.4991(8) 0.1946(4) 0.116(5) Uani 1 1 d . U . . .
S1 S 0.97980(19) 0.4922(2) 0.15061(11) 0.0465(8) Uani 1 1 d . . . . .
F1 F 1.0170(6) 0.3137(6) 0.1516(4) 0.118(4) Uani 1 1 d . U . . .
F2 F 0.9050(8) 0.3396(7) 0.1668(4) 0.120(4) Uani 1 1 d . U . . .
F3 F 0.9156(8) 0.3494(8) 0.1031(3) 0.117(4) Uani 1 1 d . . . . .
C1 C 1.1263(5) 1.0408(7) 0.0798(3) 0.024(2) Uani 1 1 d . . . . .
C2 C 1.1398(5) 0.9512(6) 0.1047(3) 0.0198(19) Uani 1 1 d . . . . .
C3 C 1.1491(5) 0.9631(6) 0.1473(3) 0.0208(19) Uani 1 1 d . . . . .
C4 C 1.1385(5) 0.8788(6) 0.1715(3) 0.0190(19) Uani 1 1 d . . . . .
C5 C 1.1252(5) 0.8766(7) 0.2130(3) 0.027(2) Uani 1 1 d . . . . .
H5 H 1.1310 0.9333 0.2295 0.033 Uiso 1 1 calc R U . . .
C6 C 1.1035(5) 0.7923(7) 0.2306(3) 0.025(2) Uani 1 1 d . . . . .
H6 H 1.0934 0.7909 0.2587 0.030 Uiso 1 1 calc R U . . .
C7 C 1.0972(5) 0.7107(7) 0.2062(3) 0.027(2) Uani 1 1 d . . . . .
H7 H 1.0822 0.6519 0.2172 0.032 Uiso 1 1 calc R U . . .
C8 C 1.1126(6) 0.7153(7) 0.1659(3) 0.029(2) Uani 1 1 d . . . . .
H8 H 1.1088 0.6584 0.1496 0.034 Uiso 1 1 calc R U . . .
C9 C 0.7144(5) 1.0121(7) 0.0821(3) 0.023(2) Uani 1 1 d . . . . .
C10 C 0.7351(6) 0.9643(8) 0.1242(4) 0.037(3) Uani 1 1 d . . . . .
C11 C 0.7480(6) 0.8698(8) 0.1235(3) 0.035(2) Uani 1 1 d . . . . .
C12 C 0.7917(6) 0.8307(8) 0.1634(3) 0.032(2) Uani 1 1 d . . . . .
C13 C 0.8277(6) 0.7382(8) 0.1680(3) 0.033(2) Uani 1 1 d . . . . .
H13 H 0.8161 0.6933 0.1454 0.039 Uiso 1 1 calc R U . . .
C14 C 0.8803(6) 0.7153(8) 0.2064(3) 0.032(2) Uani 1 1 d . . . . .
H14 H 0.9073 0.6553 0.2101 0.039 Uiso 1 1 calc R U . . .
C15 C 0.8927(6) 0.7804(7) 0.2388(3) 0.030(2) Uani 1 1 d . . . . .
H15 H 0.9277 0.7656 0.2654 0.036 Uiso 1 1 calc R U . . .
C16 C 0.8542(6) 0.8672(8) 0.2325(4) 0.038(3) Uani 1 1 d . . . . .
H16 H 0.8631 0.9118 0.2552 0.046 Uiso 1 1 calc R U . . .
C17 C 0.9600(6) 0.8870(6) 0.0555(3) 0.024(2) Uani 1 1 d . . . . .
H17 H 0.9842 0.9433 0.0471 0.029 Uiso 1 1 calc R U . . .
C18 C 0.8765(6) 0.8841(7) 0.0520(3) 0.029(2) Uani 1 1 d . . . . .
H18 H 0.8444 0.9383 0.0415 0.034 Uiso 1 1 calc R U . . .
C19 C 0.8855(6) 0.7311(7) 0.0744(3) 0.027(2) Uani 1 1 d . . . . .
H19 H 0.8605 0.6730 0.0801 0.032 Uiso 1 1 calc R U . . .
C20 C 0.9706(6) 0.7346(7) 0.0782(3) 0.024(2) Uani 1 1 d . . . . .
H20 H 1.0022 0.6789 0.0868 0.028 Uiso 1 1 calc R U . . .
C21 C 0.9784(6) 1.1012(6) 0.1359(3) 0.025(2) Uani 1 1 d . . . . .
H21 H 0.9921 1.1139 0.1091 0.029 Uiso 1 1 calc R U . . .
C22 C 0.8976(6) 1.0894(7) 0.1374(3) 0.027(2) Uani 1 1 d . . . . .
H22 H 0.8567 1.0951 0.1119 0.033 Uiso 1 1 calc R U . . .
C23 C 0.9339(6) 1.0679(7) 0.2093(3) 0.027(2) Uani 1 1 d . . . . .
H23 H 0.9199 1.0581 0.2362 0.032 Uiso 1 1 calc R U . . .
C24 C 1.0147(6) 1.0799(7) 0.2077(3) 0.028(2) Uani 1 1 d . . . . .
H24 H 1.0553 1.0771 0.2334 0.033 Uiso 1 1 calc R U . . .
C25 C 1.2624(6) 0.7712(8) 0.0829(3) 0.036(3) Uani 1 1 d . . . . .
C26 C 1.2127(7) 0.6859(8) 0.0725(3) 0.037(3) Uani 1 1 d . . . . .
C27 C 1.1540(6) 0.7031(7) 0.0349(3) 0.033(2) Uani 1 1 d . . . . .
C28 C 1.1661(6) 0.8001(7) 0.0212(3) 0.031(2) Uani 1 1 d . . . . .
C29 C 1.2376(6) 0.8382(8) 0.0497(3) 0.032(2) Uani 1 1 d . . . . .
C30 C 1.3368(6) 0.7815(9) 0.1185(4) 0.045(3) Uani 1 1 d . . . . .
H30A H 1.3209 0.7701 0.1458 0.068 Uiso 1 1 calc R U . . .
H30B H 1.3592 0.8459 0.1182 0.068 Uiso 1 1 calc R U . . .
H30C H 1.3788 0.7350 0.1147 0.068 Uiso 1 1 calc R U . . .
C31 C 1.2256(8) 0.5964(8) 0.0975(5) 0.055(3) Uani 1 1 d . . . . .
H31A H 1.1730 0.5627 0.0946 0.083 Uiso 1 1 calc R U . . .
H31B H 1.2473 0.6115 0.1276 0.083 Uiso 1 1 calc R U . . .
H31C H 1.2652 0.5560 0.0870 0.083 Uiso 1 1 calc R U . . .
C32 C 1.0890(8) 0.6364(8) 0.0120(4) 0.049(3) Uani 1 1 d . . . . .
H32A H 1.1044 0.6138 -0.0141 0.073 Uiso 1 1 calc R U . . .
H32B H 1.0360 0.6699 0.0048 0.073 Uiso 1 1 calc R U . . .
H32C H 1.0841 0.5821 0.0305 0.073 Uiso 1 1 calc R U . . .
C33 C 1.1194(7) 0.8456(9) -0.0187(4) 0.043(3) Uani 1 1 d . . . . .
H33A H 1.1102 0.9129 -0.0133 0.065 Uiso 1 1 calc R U . . .
H33B H 1.0661 0.8135 -0.0278 0.065 Uiso 1 1 calc R U . . .
H33C H 1.1511 0.8401 -0.0411 0.065 Uiso 1 1 calc R U . . .
C34 C 1.2790(7) 0.9329(8) 0.0447(4) 0.043(3) Uani 1 1 d . . . . .
H34A H 1.3198 0.9241 0.0269 0.065 Uiso 1 1 calc R U . . .
H34B H 1.3067 0.9564 0.0728 0.065 Uiso 1 1 calc R U . . .
H34C H 1.2374 0.9791 0.0312 0.065 Uiso 1 1 calc R U . . .
C35 C 1.2852(6) 1.1612(8) 0.1724(3) 0.036(3) Uani 1 1 d . . . . .
C36 C 1.2368(6) 1.2348(8) 0.1867(3) 0.033(2) Uani 1 1 d . . . . .
C37 C 1.2108(6) 1.2010(9) 0.2229(3) 0.038(3) Uani 1 1 d . U . . .
C38 C 1.2419(7) 1.1064(9) 0.2317(3) 0.042(3) Uani 1 1 d . U . . .
C39 C 1.2923(6) 1.0837(8) 0.2019(4) 0.041(3) Uani 1 1 d . . . . .
C40 C 1.3265(8) 1.1664(11) 0.1360(4) 0.060(4) Uani 1 1 d . . . . .
H40A H 1.2853 1.1771 0.1097 0.089 Uiso 1 1 calc R U . . .
H40B H 1.3556 1.1066 0.1337 0.089 Uiso 1 1 calc R U . . .
H40C H 1.3661 1.2191 0.1404 0.089 Uiso 1 1 calc R U . . .
C41 C 1.2230(9) 1.3326(9) 0.1659(5) 0.069(4) Uani 1 1 d . . . . .
H41A H 1.1801 1.3664 0.1768 0.103 Uiso 1 1 calc R U . . .
H41B H 1.2057 1.3252 0.1349 0.103 Uiso 1 1 calc R U . . .
H41C H 1.2745 1.3692 0.1725 0.103 Uiso 1 1 calc R U . . .
C42 C 1.1604(9) 1.2579(13) 0.2476(5) 0.084(5) Uani 1 1 d . U . . .
H42A H 1.1969 1.2875 0.2721 0.126 Uiso 1 1 calc R U . . .
H42B H 1.1212 1.2159 0.2575 0.126 Uiso 1 1 calc R U . . .
H42C H 1.1302 1.3076 0.2292 0.126 Uiso 1 1 calc R U . . .
C43 C 1.2417(10) 1.0508(14) 0.2711(5) 0.101(7) Uani 1 1 d . U . . .
H43A H 1.1894 1.0609 0.2801 0.152 Uiso 1 1 calc R U . . .
H43B H 1.2874 1.0719 0.2938 0.152 Uiso 1 1 calc R U . . .
H43C H 1.2483 0.9829 0.2655 0.152 Uiso 1 1 calc R U . . .
C44 C 1.3439(8) 0.9949(9) 0.2036(6) 0.087(6) Uani 1 1 d . U . . .
H44A H 1.4003 1.0084 0.2189 0.130 Uiso 1 1 calc R U . . .
H44B H 1.3445 0.9740 0.1746 0.130 Uiso 1 1 calc R U . . .
H44C H 1.3203 0.9446 0.2185 0.130 Uiso 1 1 calc R U . . .
C45 C 0.6348(7) 1.1005(9) 0.1727(4) 0.046(3) Uani 1 1 d . U . . .
C46 C 0.6424(6) 1.0298(7) 0.2055(3) 0.034(2) Uani 1 1 d . . . . .
C47 C 0.7080(7) 1.0585(8) 0.2400(4) 0.037(3) Uani 1 1 d . . . . .
C48 C 0.7400(6) 1.1446(8) 0.2277(3) 0.035(3) Uani 1 1 d . . . . .
C49 C 0.6983(7) 1.1667(9) 0.1869(4) 0.042(3) Uani 1 1 d . . . . .
C50 C 0.5676(7) 1.1053(11) 0.1323(4) 0.054(3) Uani 1 1 d . . . . .
H50A H 0.5190 1.1373 0.1386 0.082 Uiso 1 1 calc R U . . .
H50B H 0.5526 1.0406 0.1221 0.082 Uiso 1 1 calc R U . . .
H50C H 0.5879 1.1410 0.1104 0.082 Uiso 1 1 calc R U . . .
C51 C 0.5877(8) 0.9467(9) 0.2082(5) 0.054(3) Uani 1 1 d . . . . .
H51A H 0.6216 0.8902 0.2172 0.081 Uiso 1 1 calc R U . . .
H51B H 0.5522 0.9351 0.1802 0.081 Uiso 1 1 calc R U . . .
H51C H 0.5535 0.9603 0.2289 0.081 Uiso 1 1 calc R U . . .
C52 C 0.7321(8) 1.0082(9) 0.2818(4) 0.049(3) Uani 1 1 d . . . . .
H52A H 0.7909 1.0186 0.2936 0.074 Uiso 1 1 calc R U . . .
H52B H 0.7216 0.9398 0.2776 0.074 Uiso 1 1 calc R U . . .
H52C H 0.6997 1.0331 0.3016 0.074 Uiso 1 1 calc R U . . .
C53 C 0.8109(7) 1.2008(8) 0.2550(4) 0.044(3) Uani 1 1 d . . . . .
H53A H 0.7888 1.2455 0.2732 0.066 Uiso 1 1 calc R U . . .
H53B H 0.8402 1.2362 0.2364 0.066 Uiso 1 1 calc R U . . .
H53C H 0.8491 1.1568 0.2728 0.066 Uiso 1 1 calc R U . . .
C54 C 0.7088(9) 1.2525(11) 0.1625(5) 0.067(4) Uani 1 1 d . . . . .
H54A H 0.6754 1.3042 0.1704 0.101 Uiso 1 1 calc R U . . .
H54B H 0.6911 1.2392 0.1319 0.101 Uiso 1 1 calc R U . . .
H54C H 0.7670 1.2712 0.1688 0.101 Uiso 1 1 calc R U . . .
C55 C 0.5824(7) 0.7915(9) 0.0484(4) 0.041(3) Uani 1 1 d . . . . .
C56 C 0.6153(8) 0.7652(10) 0.0124(4) 0.050(3) Uani 1 1 d . . . . .
C57 C 0.6671(7) 0.6865(10) 0.0245(4) 0.049(3) Uani 1 1 d . . . . .
C58 C 0.6662(7) 0.6636(8) 0.0664(4) 0.049(3) Uani 1 1 d . . . . .
C59 C 0.6124(6) 0.7271(8) 0.0816(4) 0.037(3) Uani 1 1 d . . . . .
C60 C 0.5230(8) 0.8712(10) 0.0503(5) 0.074(5) Uani 1 1 d . . . . .
H60A H 0.5252 0.9171 0.0276 0.111 Uiso 1 1 calc R U . . .
H60B H 0.5380 0.9031 0.0780 0.111 Uiso 1 1 calc R U . . .
H60C H 0.4670 0.8455 0.0465 0.111 Uiso 1 1 calc R U . . .
C61 C 0.5896(11) 0.8199(14) -0.0317(5) 0.098(6) Uani 1 1 d . . . . .
H61A H 0.6352 0.8177 -0.0467 0.147 Uiso 1 1 calc R U . . .
H61B H 0.5768 0.8864 -0.0264 0.147 Uiso 1 1 calc R U . . .
H61C H 0.5409 0.7895 -0.0492 0.147 Uiso 1 1 calc R U . . .
C62 C 0.7115(10) 0.6331(12) -0.0050(6) 0.090(6) Uani 1 1 d . U . . .
H62A H 0.6796 0.5764 -0.0160 0.136 Uiso 1 1 calc R U . . .
H62B H 0.7662 0.6137 0.0108 0.136 Uiso 1 1 calc R U . . .
H62C H 0.7174 0.6744 -0.0287 0.136 Uiso 1 1 calc R U . . .
C63 C 0.7035(10) 0.5725(10) 0.0907(5) 0.082(5) Uani 1 1 d . . . . .
H63A H 0.7005 0.5778 0.1208 0.123 Uiso 1 1 calc R U . . .
H63B H 0.7612 0.5657 0.0884 0.123 Uiso 1 1 calc R U . . .
H63C H 0.6722 0.5165 0.0782 0.123 Uiso 1 1 calc R U . . .
C64 C 0.5900(9) 0.7221(12) 0.1246(4) 0.069(4) Uani 1 1 d . . . . .
H64A H 0.6243 0.6742 0.1421 0.103 Uiso 1 1 calc R U . . .
H64B H 0.5318 0.7047 0.1211 0.103 Uiso 1 1 calc R U . . .
H64C H 0.5994 0.7844 0.1386 0.103 Uiso 1 1 calc R U . . .
C65 C 0.9512(8) 0.3688(9) 0.1420(4) 0.050(3) Uani 1 1 d . . . . .
S2 S 0.4755(3) 0.4955(5) 0.17623(15) 0.0492(15) Uani 0.740(11) 1 d D . P A 1
O8 O 0.5604(7) 0.5177(11) 0.1862(4) 0.059(4) Uani 0.740(11) 1 d D . P A 1
O9 O 0.4259(10) 0.5835(11) 0.1675(7) 0.160(10) Uani 0.740(11) 1 d D U P A 1
O10 O 0.4451(10) 0.4345(13) 0.2022(4) 0.106(7) Uani 0.740(11) 1 d D . P A 1
C66 C 0.4545(10) 0.4529(12) 0.1238(4) 0.082(5) Uani 0.740(11) 1 d D . P A 1
F4 F 0.3810(8) 0.4123(11) 0.1113(4) 0.092(4) Uani 0.740(11) 1 d D . P A 1
F5 F 0.4471(11) 0.5354(11) 0.0996(4) 0.135(7) Uani 0.740(11) 1 d D U P A 1
F6 F 0.5102(11) 0.4049(15) 0.1119(6) 0.189(11) Uani 0.740(11) 1 d D U P A 1
S2' S 0.4784(10) 0.4477(14) 0.1774(5) 0.0492(15) Uani 0.260(11) 1 d D U P A 2
O8' O 0.5561(17) 0.493(3) 0.1924(11) 0.059(4) Uani 0.260(11) 1 d D . P A 2
O9' O 0.477(2) 0.3498(17) 0.1919(9) 0.081(13) Uani 0.260(11) 1 d D U P A 2
O10' O 0.4105(19) 0.502(3) 0.1861(10) 0.106(7) Uani 0.260(11) 1 d D . P A 2
C66' C 0.4661(17) 0.4331(19) 0.1251(6) 0.082(5) Uani 0.260(11) 1 d D U P A 2
F4' F 0.3899(17) 0.434(4) 0.1006(9) 0.092(4) Uani 0.260(11) 1 d D U P A 2
F5' F 0.491(4) 0.340(2) 0.1166(12) 0.19(2) Uiso 0.260(11) 1 d D U P A 2
F6' F 0.5115(19) 0.481(3) 0.1031(8) 0.079(10) Uani 0.260(11) 1 d D U P A 2
C67 C 0.1112(10) 0.3212(11) 0.0519(4) 0.069(4) Uani 1 1 d D . . . .
H67A H 0.1696 0.3246 0.0659 0.103 Uiso 1 1 calc R U . . .
H67B H 0.0781 0.3083 0.0732 0.103 Uiso 1 1 calc R U . . .
H67C H 0.0941 0.3819 0.0377 0.103 Uiso 1 1 calc R U . . .
O11 O 0.1000(6) 0.2509(6) 0.0228(3) 0.058(2) Uani 1 1 d D . . . .
H11 H 0.113(7) 0.192(5) 0.028(3) 0.04(3) Uiso 1 1 d D . . . .

loop_
_atom_site_aniso_label
_atom_site_aniso_U_11
_atom_site_aniso_U_22
_atom_site_aniso_U_33
_atom_site_aniso_U_23
_atom_site_aniso_U_13
_atom_site_aniso_U_12
Rh1 0.0223(4) 0.0200(4) 0.0241(4) 0.0011(3) 0.0042(3) 0.0029(3)
Rh2 0.0207(4) 0.0222(4) 0.0242(4) -0.0022(3) 0.0019(3) -0.0039(3)
Rh3 0.0247(4) 0.0400(5) 0.0358(5) -0.0123(4) 0.0096(3) -0.0020(3)
Rh4 0.0259(4) 0.0318(5) 0.0442(5) -0.0104(4) 0.0081(4) -0.0078(3)
N1 0.024(4) 0.013(4) 0.033(5) 0.005(3) 0.000(3) -0.003(3)
N2 0.036(5) 0.020(4) 0.045(6) -0.002(4) 0.017(4) 0.002(4)
N3 0.020(4) 0.023(4) 0.019(4) -0.001(3) 0.000(3) 0.004(3)
N4 0.028(4) 0.025(4) 0.022(4) 0.000(3) 0.012(3) 0.000(3)
N5 0.025(4) 0.012(4) 0.029(4) -0.006(3) 0.009(3) 0.000(3)
N6 0.021(4) 0.027(4) 0.023(4) -0.008(3) 0.003(3) 0.001(3)
O1 0.028(4) 0.024(4) 0.024(3) -0.002(3) 0.005(3) -0.008(3)
O2 0.034(4) 0.029(4) 0.031(4) 0.006(3) 0.005(3) 0.001(3)
O3 0.039(4) 0.050(5) 0.026(4) -0.002(4) 0.002(3) -0.009(4)
O4 0.055(5) 0.021(4) 0.082(7) 0.010(4) 0.016(5) -0.001(4)
O5 0.118(9) 0.053(7) 0.169(12) -0.014(7) 0.100(9) -0.015(6)
O6 0.096(9) 0.068(8) 0.150(12) 0.018(8) 0.021(8) 0.044(7)
O7 0.185(13) 0.055(7) 0.075(8) 0.010(6) -0.047(8) -0.035(8)
S1 0.0500(18) 0.0230(14) 0.068(2) 0.0040(14) 0.0160(16) -0.0008(13)
F1 0.098(7) 0.025(4) 0.221(13) 0.011(6) 0.011(8) 0.007(5)
F2 0.156(10) 0.073(7) 0.159(10) -0.022(7) 0.099(9) -0.060(7)
F3 0.170(11) 0.080(7) 0.088(8) -0.024(6) -0.005(7) -0.039(7)
C1 0.022(5) 0.024(5) 0.028(6) 0.004(4) 0.007(4) -0.001(4)
C2 0.020(4) 0.011(4) 0.027(5) 0.010(4) 0.002(4) 0.001(3)
C3 0.018(4) 0.017(5) 0.027(5) 0.004(4) 0.004(4) 0.001(4)
C4 0.018(4) 0.021(5) 0.016(4) 0.002(4) -0.001(4) 0.005(4)
C5 0.015(5) 0.024(5) 0.042(6) -0.001(4) 0.003(4) 0.001(4)
C6 0.021(5) 0.029(5) 0.023(5) 0.008(4) 0.001(4) 0.004(4)
C7 0.017(5) 0.032(6) 0.028(5) 0.006(4) -0.002(4) -0.003(4)
C8 0.025(5) 0.020(5) 0.040(6) 0.011(4) 0.004(4) -0.003(4)
C9 0.021(5) 0.026(6) 0.024(5) -0.011(4) 0.007(4) -0.010(4)
C10 0.021(5) 0.042(7) 0.051(7) 0.011(5) 0.014(5) -0.002(5)
C11 0.035(6) 0.043(7) 0.031(6) -0.003(5) 0.014(5) -0.006(5)
C12 0.022(5) 0.040(6) 0.035(6) 0.015(5) 0.011(4) -0.001(4)
C13 0.033(6) 0.039(6) 0.030(6) -0.002(5) 0.013(5) -0.011(5)
C14 0.027(5) 0.032(6) 0.039(6) 0.009(5) 0.009(5) -0.001(4)
C15 0.024(5) 0.033(6) 0.035(6) 0.009(5) 0.009(4) -0.002(4)
C16 0.021(5) 0.037(6) 0.056(7) 0.005(5) 0.007(5) -0.002(4)
C17 0.026(5) 0.017(5) 0.029(5) 0.004(4) 0.004(4) -0.005(4)
C18 0.030(5) 0.020(5) 0.034(6) -0.001(4) 0.001(4) -0.002(4)
C19 0.033(5) 0.021(5) 0.028(5) 0.000(4) 0.009(4) 0.000(4)
C20 0.028(5) 0.026(5) 0.013(4) 0.003(4) -0.003(4) 0.003(4)
C21 0.026(5) 0.017(5) 0.027(5) 0.001(4) -0.002(4) 0.006(4)
C22 0.031(5) 0.021(5) 0.028(5) -0.004(4) 0.001(4) 0.001(4)
C23 0.031(5) 0.026(5) 0.028(5) -0.005(4) 0.014(4) -0.003(4)
C24 0.028(5) 0.029(6) 0.025(5) -0.006(4) 0.002(4) 0.004(4)
C25 0.029(6) 0.043(7) 0.040(6) -0.004(5) 0.015(5) 0.002(5)
C26 0.039(6) 0.036(6) 0.038(6) 0.006(5) 0.014(5) 0.016(5)
C27 0.036(6) 0.026(6) 0.040(6) -0.003(5) 0.018(5) 0.005(4)
C28 0.041(6) 0.028(6) 0.026(5) 0.006(4) 0.010(5) 0.009(5)
C29 0.025(5) 0.038(6) 0.036(6) 0.007(5) 0.011(5) 0.013(4)
C30 0.025(6) 0.053(8) 0.051(7) 0.001(6) -0.004(5) 0.010(5)
C31 0.059(8) 0.033(7) 0.080(10) 0.016(7) 0.027(7) 0.012(6)
C32 0.075(9) 0.031(6) 0.047(7) -0.010(6) 0.028(7) 0.002(6)
C33 0.049(7) 0.046(7) 0.034(6) 0.000(5) 0.005(5) 0.006(6)
C34 0.036(6) 0.046(7) 0.051(7) 0.007(6) 0.020(5) -0.001(5)
C35 0.025(5) 0.043(7) 0.035(6) -0.008(5) -0.003(4) -0.011(5)
C36 0.030(5) 0.036(6) 0.032(6) -0.006(5) 0.005(4) -0.009(5)
C37 0.024(5) 0.061(7) 0.023(5) -0.022(5) -0.007(4) -0.013(5)
C38 0.045(6) 0.047(7) 0.027(5) 0.007(5) -0.011(5) -0.032(5)
C39 0.025(6) 0.038(7) 0.052(7) -0.003(6) -0.013(5) -0.005(5)
C40 0.044(7) 0.079(10) 0.061(9) -0.002(7) 0.025(6) -0.030(7)
C41 0.056(8) 0.037(8) 0.101(12) 0.009(8) -0.008(8) -0.006(6)
C42 0.075(10) 0.109(13) 0.073(10) -0.060(10) 0.025(8) -0.039(9)
C43 0.090(11) 0.136(15) 0.054(9) 0.045(10) -0.042(8) -0.084(11)
C44 0.050(8) 0.033(7) 0.150(16) -0.004(9) -0.039(9) 0.003(6)
C45 0.023(5) 0.058(7) 0.061(7) -0.016(6) 0.019(5) 0.009(5)
C46 0.036(6) 0.026(5) 0.043(6) -0.005(5) 0.018(5) 0.005(4)
C47 0.034(6) 0.033(6) 0.044(7) -0.015(5) 0.009(5) 0.008(5)
C48 0.026(5) 0.054(7) 0.027(6) -0.021(5) 0.013(4) 0.008(5)
C49 0.030(6) 0.055(8) 0.047(7) 0.004(6) 0.018(5) -0.005(5)
C50 0.033(6) 0.081(10) 0.042(7) -0.011(7) -0.007(5) 0.010(6)
C51 0.046(7) 0.048(8) 0.073(9) 0.001(7) 0.024(7) 0.002(6)
C52 0.062(8) 0.050(8) 0.037(7) 0.010(6) 0.014(6) 0.020(6)
C53 0.046(7) 0.040(7) 0.049(7) -0.019(6) 0.015(6) 0.005(5)
C54 0.057(9) 0.067(10) 0.081(11) 0.016(8) 0.023(8) 0.001(7)
C55 0.032(6) 0.051(7) 0.039(7) -0.005(6) 0.004(5) -0.014(5)
C56 0.050(7) 0.059(8) 0.037(7) 0.001(6) 0.004(6) -0.016(6)
C57 0.040(7) 0.059(8) 0.047(7) -0.018(6) 0.007(6) -0.024(6)
C58 0.042(7) 0.030(6) 0.067(9) -0.007(6) -0.004(6) -0.019(5)
C59 0.021(5) 0.046(7) 0.045(7) -0.007(5) 0.004(5) -0.022(5)
C60 0.048(8) 0.062(10) 0.099(13) -0.002(9) -0.013(8) 0.010(7)
C61 0.090(13) 0.127(17) 0.069(11) 0.022(11) -0.002(10) -0.032(12)
C62 0.081(11) 0.090(12) 0.116(14) -0.067(11) 0.058(10) -0.032(9)
C63 0.090(12) 0.047(9) 0.087(12) -0.005(8) -0.032(9) -0.012(8)
C64 0.072(10) 0.082(11) 0.055(9) -0.010(8) 0.018(7) -0.031(8)
C65 0.041(7) 0.042(7) 0.064(9) -0.012(6) 0.005(6) -0.017(6)
S2 0.0395(19) 0.068(4) 0.040(2) 0.010(3) 0.0065(15) 0.008(3)
O8 0.052(6) 0.079(11) 0.038(6) 0.017(6) -0.006(5) -0.018(6)
O9 0.102(14) 0.101(15) 0.26(3) -0.020(16) -0.012(15) 0.034(12)
O10 0.102(13) 0.16(2) 0.057(10) 0.040(10) 0.023(9) -0.040(13)
C66 0.083(9) 0.097(10) 0.065(8) -0.022(8) 0.015(8) -0.011(9)
F4 0.102(8) 0.086(11) 0.074(9) 0.002(7) -0.013(7) -0.051(7)
F5 0.145(15) 0.162(16) 0.085(10) 0.041(11) -0.007(10) -0.061(13)
F6 0.147(15) 0.19(2) 0.24(2) -0.172(18) 0.043(14) 0.022(14)
S2' 0.0395(19) 0.068(4) 0.040(2) 0.010(3) 0.0065(15) 0.008(3)
O8' 0.052(6) 0.079(11) 0.038(6) 0.017(6) -0.006(5) -0.018(6)
O9' 0.10(3) 0.08(3) 0.06(2) -0.02(2) -0.005(19) 0.03(2)
O10' 0.102(13) 0.16(2) 0.057(10) 0.040(10) 0.023(9) -0.040(13)
C66' 0.083(9) 0.097(10) 0.065(8) -0.022(8) 0.015(8) -0.011(9)
F4' 0.102(8) 0.086(11) 0.074(9) 0.002(7) -0.013(7) -0.051(7)
F6' 0.090(17) 0.120(19) 0.040(13) -0.005(14) 0.045(13) 0.004(15)
C67 0.080(10) 0.075(11) 0.045(8) -0.018(8) -0.002(7) -0.015(8)
O11 0.101(8) 0.032(5) 0.041(5) 0.006(4) 0.013(5) 0.010(5)

loop_
_atom_type_symbol
_atom_type_description
_atom_type_scat_dispersion_real
_atom_type_scat_dispersion_imag
_atom_type_scat_source
C C 0.0033 0.0016 'International Tables Vol C Tables 4.2.6.8 and 6.1.1.4'
H H 0.0000 0.0000 'International Tables Vol C Tables 4.2.6.8 and 6.1.1.4'
N N 0.0061 0.0033 'International Tables Vol C Tables 4.2.6.8 and 6.1.1.4'
O O 0.0106 0.0060 'International Tables Vol C Tables 4.2.6.8 and 6.1.1.4'
Rh Rh -1.1178 0.9187 'International Tables Vol C Tables 4.2.6.8 and 6.1.1.4'
F F 0.0171 0.0103 'International Tables Vol C Tables 4.2.6.8 and 6.1.1.4'
S S 0.1246 0.1234 'International Tables Vol C Tables 4.2.6.8 and 6.1.1.4'

loop_
_geom_angle_atom_site_label_1
_geom_angle_atom_site_label_2
_geom_angle_atom_site_label_3
_geom_angle
C2 Rh1 N3 90.6(3)
C2 Rh1 N1 77.6(3)
N3 Rh1 N1 86.9(3)
C2 Rh1 C25 109.4(4)
N3 Rh1 C25 159.1(4)
N1 Rh1 C25 102.9(4)
C2 Rh1 C28 114.0(4)
N3 Rh1 C28 102.2(3)
N1 Rh1 C28 164.8(3)
C25 Rh1 C28 64.7(4)
C2 Rh1 C29 93.9(4)
N3 Rh1 C29 137.8(3)
N1 Rh1 C29 135.0(3)
C25 Rh1 C29 38.2(4)
C28 Rh1 C29 38.7(4)
C2 Rh1 C26 147.5(4)
N3 Rh1 C26 121.9(4)
N1 Rh1 C26 101.7(3)
C25 Rh1 C26 38.5(4)
C28 Rh1 C26 63.1(4)
C29 Rh1 C26 63.3(4)
C2 Rh1 C27 152.4(4)
N3 Rh1 C27 96.3(3)
N1 Rh1 C27 129.3(3)
C25 Rh1 C27 63.2(4)
C28 Rh1 C27 38.4(4)
C29 Rh1 C27 63.4(4)
C26 Rh1 C27 36.2(4)
C3 Rh2 O1 77.8(3)
C3 Rh2 N5 85.5(3)
O1 Rh2 N5 88.5(3)
C3 Rh2 C35 116.1(4)
O1 Rh2 C35 93.7(3)
N5 Rh2 C35 158.4(4)
C3 Rh2 C38 110.5(4)
O1 Rh2 C38 158.2(3)
N5 Rh2 C38 111.8(4)
C35 Rh2 C38 64.5(4)
C3 Rh2 C39 95.6(4)
O1 Rh2 C39 122.9(4)
N5 Rh2 C39 148.2(4)
C35 Rh2 C39 38.6(4)
C38 Rh2 C39 38.5(5)
C3 Rh2 C36 154.3(4)
O1 Rh2 C36 100.5(3)
N5 Rh2 C36 120.2(3)
C35 Rh2 C36 38.3(4)
C38 Rh2 C36 63.0(4)
C39 Rh2 C36 63.4(4)
C3 Rh2 C37 147.7(4)
O1 Rh2 C37 133.6(4)
N5 Rh2 C37 100.3(3)
C35 Rh2 C37 63.1(4)
C38 Rh2 C37 37.8(4)
C39 Rh2 C37 63.1(4)
C36 Rh2 C37 36.5(4)
C10 Rh3 N6 89.7(3)
C10 Rh3 N2 76.8(4)
N6 Rh3 N2 86.1(3)
C10 Rh3 C46 109.6(4)
N6 Rh3 C46 159.4(3)
N2 Rh3 C46 104.8(4)
C10 Rh3 C49 118.7(4)
N6 Rh3 C49 101.6(4)
N2 Rh3 C49 162.3(4)
C46 Rh3 C49 63.3(4)
C10 Rh3 C45 96.6(4)
N6 Rh3 C45 135.0(4)
N2 Rh3 C45 138.7(4)
C46 Rh3 C45 38.5(4)
C49 Rh3 C45 37.6(4)
C10 Rh3 C47 146.8(4)
N6 Rh3 C47 123.3(3)
N2 Rh3 C47 100.0(4)
C46 Rh3 C47 38.4(4)
C49 Rh3 C47 62.4(4)
C45 Rh3 C47 63.7(4)
C10 Rh3 C48 155.3(4)
N6 Rh3 C48 96.6(3)
N2 Rh3 C48 127.3(4)
C46 Rh3 C48 62.8(4)
C49 Rh3 C48 36.6(4)
C45 Rh3 C48 62.3(4)
C47 Rh3 C48 37.0(4)
C11 Rh4 N4 86.5(4)
C11 Rh4 C55 111.9(4)
N4 Rh4 C55 161.5(4)
C11 Rh4 O3 78.6(4)
N4 Rh4 O3 89.5(3)
C55 Rh4 O3 92.8(4)
C11 Rh4 C59 95.9(4)
N4 Rh4 C59 145.3(4)
C55 Rh4 C59 38.4(4)
O3 Rh4 C59 124.9(4)
C11 Rh4 C58 115.4(5)
N4 Rh4 C58 110.3(4)
C55 Rh4 C58 63.9(5)
O3 Rh4 C58 155.6(4)
C59 Rh4 C58 38.2(5)
C11 Rh4 C56 150.1(5)
N4 Rh4 C56 122.8(4)
C55 Rh4 C56 38.7(4)
O3 Rh4 C56 94.7(4)
C59 Rh4 C56 64.0(4)
C58 Rh4 C56 62.9(5)
C11 Rh4 C57 152.4(5)
N4 Rh4 C57 100.7(4)
C55 Rh4 C57 63.7(5)
O3 Rh4 C57 127.5(4)
C59 Rh4 C57 63.3(4)
C58 Rh4 C57 37.1(5)
C56 Rh4 C57 37.5(5)
C8 N1 C4 118.7(8)
C8 N1 Rh1 125.4(7)
C4 N1 Rh1 115.2(6)
C16 N2 C12 121.3(9)
C16 N2 Rh3 124.8(7)
C12 N2 Rh3 113.5(7)
C20 N3 C17 115.6(8)
C20 N3 Rh1 118.4(6)
C17 N3 Rh1 126.0(6)
C19 N4 C18 116.4(8)
C19 N4 Rh4 121.8(6)
C18 N4 Rh4 121.7(6)
C21 N5 C24 115.4(8)
C21 N5 Rh2 123.7(6)
C24 N5 Rh2 120.8(6)
C23 N6 C22 116.1(8)
C23 N6 Rh3 116.8(6)
C22 N6 Rh3 126.9(6)
C1 O1 Rh2 115.7(6)
C9 O3 Rh4 113.1(6)
O6 S1 O5 110.9(9)
O6 S1 O7 114.0(9)
O5 S1 O7 117.3(9)
O6 S1 C65 104.1(7)
O5 S1 C65 104.2(6)
O7 S1 C65 104.6(6)
O2 C1 O1 120.0(8)
O2 C1 C2 124.4(9)
O1 C1 C2 115.4(8)
C3 C2 C1 114.3(8)
C3 C2 Rh1 116.2(6)
C1 C2 Rh1 129.4(7)
C2 C3 C4 116.2(8)
C2 C3 Rh2 115.5(6)
C4 C3 Rh2 128.0(7)
N1 C4 C5 119.7(8)
N1 C4 C3 113.5(8)
C5 C4 C3 126.4(8)
C6 C5 C4 120.9(9)
C6 C5 H5 119.5
C4 C5 H5 119.5
C7 C6 C5 118.1(9)
C7 C6 H6 120.9
C5 C6 H6 120.9
C8 C7 C6 119.3(9)
C8 C7 H7 120.4
C6 C7 H7 120.4
N1 C8 C7 123.2(10)
N1 C8 H8 118.4
C7 C8 H8 118.4
O4 C9 O3 122.2(10)
O4 C9 C10 122.2(9)
O3 C9 C10 115.4(9)
C11 C10 C9 115.9(10)
C11 C10 Rh3 117.8(8)
C9 C10 Rh3 126.1(8)
C10 C11 C12 114.3(10)
C10 C11 Rh4 115.1(8)
C12 C11 Rh4 130.4(8)
N2 C12 C13 119.4(9)
N2 C12 C11 116.1(9)
C13 C12 C11 124.0(10)
C14 C13 C12 118.2(10)
C14 C13 H13 120.9
C12 C13 H13 120.9
C15 C14 C13 119.1(10)
C15 C14 H14 120.5
C13 C14 H14 120.5
C14 C15 C16 119.5(10)
C14 C15 H15 120.3
C16 C15 H15 120.3
N2 C16 C15 122.5(11)
N2 C16 H16 118.8
C15 C16 H16 118.8
N3 C17 C18 122.4(8)
N3 C17 H17 118.8
C18 C17 H17 118.8
N4 C18 C17 121.7(9)
N4 C18 H18 119.2
C17 C18 H18 119.2
N4 C19 C20 121.6(9)
N4 C19 H19 119.2
C20 C19 H19 119.2
N3 C20 C19 122.0(8)
N3 C20 H20 119.0
C19 C20 H20 119.0
N5 C21 C22 122.7(9)
N5 C21 H21 118.7
C22 C21 H21 118.7
N6 C22 C21 121.6(9)
N6 C22 H22 119.2
C21 C22 H22 119.2
N6 C23 C24 122.1(9)
N6 C23 H23 118.9
C24 C23 H23 118.9
N5 C24 C23 122.0(9)
N5 C24 H24 119.0
C23 C24 H24 119.0
C29 C25 C26 108.3(9)
C29 C25 C30 124.9(10)
C26 C25 C30 126.0(10)
C29 C25 Rh1 72.2(6)
C26 C25 Rh1 74.9(6)
C30 C25 Rh1 126.6(8)
C27 C26 C25 108.2(9)
C27 C26 C31 127.4(11)
C25 C26 C31 124.4(11)
C27 C26 Rh1 72.4(6)
C25 C26 Rh1 66.6(6)
C31 C26 Rh1 127.8(8)
C26 C27 C28 107.8(9)
C26 C27 C32 127.7(10)
C28 C27 C32 124.5(10)
C26 C27 Rh1 71.5(6)
C28 C27 Rh1 66.9(5)
C32 C27 Rh1 126.7(7)
C29 C28 C27 107.6(9)
C29 C28 C33 126.6(10)
C27 C28 C33 125.3(10)
C29 C28 Rh1 71.3(6)
C27 C28 Rh1 74.7(6)
C33 C28 Rh1 125.8(7)
C25 C29 C28 107.6(9)
C25 C29 C34 126.4(10)
C28 C29 C34 126.1(9)
C25 C29 Rh1 69.5(6)
C28 C29 Rh1 70.0(6)
C34 C29 Rh1 126.2(7)
C25 C30 H30A 109.5
C25 C30 H30B 109.5
H30A C30 H30B 109.5
C25 C30 H30C 109.5
H30A C30 H30C 109.5
H30B C30 H30C 109.5
C26 C31 H31A 109.5
C26 C31 H31B 109.5
H31A C31 H31B 109.5
C26 C31 H31C 109.5
H31A C31 H31C 109.5
H31B C31 H31C 109.5
C27 C32 H32A 109.5
C27 C32 H32B 109.5
H32A C32 H32B 109.5
C27 C32 H32C 109.5
H32A C32 H32C 109.5
H32B C32 H32C 109.5
C28 C33 H33A 109.5
C28 C33 H33B 109.5
H33A C33 H33B 109.5
C28 C33 H33C 109.5
H33A C33 H33C 109.5
H33B C33 H33C 109.5
C29 C34 H34A 109.5
C29 C34 H34B 109.5
H34A C34 H34B 109.5
C29 C34 H34C 109.5
H34A C34 H34C 109.5
H34B C34 H34C 109.5
C39 C35 C36 108.1(10)
C39 C35 C40 125.1(11)
C36 C35 C40 126.7(11)
C39 C35 Rh2 71.9(6)
C36 C35 Rh2 74.2(6)
C40 C35 Rh2 123.6(8)
C37 C36 C35 107.9(10)
C37 C36 C41 128.6(11)
C35 C36 C41 123.4(11)
C37 C36 Rh2 72.1(6)
C35 C36 Rh2 67.6(6)
C41 C36 Rh2 128.2(8)
C36 C37 C38 108.5(10)
C36 C37 C42 124.0(13)
C38 C37 C42 127.5(12)
C36 C37 Rh2 71.4(6)
C38 C37 Rh2 67.9(6)
C42 C37 Rh2 127.4(8)
C39 C38 C37 108.1(9)
C39 C38 C43 123.8(14)
C37 C38 C43 126.1(14)
C39 C38 Rh2 71.4(6)
C37 C38 Rh2 74.2(6)
C43 C38 Rh2 132.4(8)
C35 C39 C38 107.1(10)
C35 C39 C44 128.4(13)
C38 C39 C44 124.5(13)
C35 C39 Rh2 69.6(6)
C38 C39 Rh2 70.1(6)
C44 C39 Rh2 126.6(8)
C35 C40 H40A 109.5
C35 C40 H40B 109.5
H40A C40 H40B 109.5
C35 C40 H40C 109.5
H40A C40 H40C 109.5
H40B C40 H40C 109.5
C36 C41 H41A 109.5
C36 C41 H41B 109.5
H41A C41 H41B 109.5
C36 C41 H41C 109.5
H41A C41 H41C 109.5
H41B C41 H41C 109.5
C37 C42 H42A 109.5
C37 C42 H42B 109.5
H42A C42 H42B 109.5
C37 C42 H42C 109.5
H42A C42 H42C 109.5
H42B C42 H42C 109.5
C38 C43 H43A 109.5
C38 C43 H43B 109.5
H43A C43 H43B 109.5
C38 C43 H43C 109.5
H43A C43 H43C 109.5
H43B C43 H43C 109.5
C39 C44 H44A 109.5
C39 C44 H44B 109.5
H44A C44 H44B 109.5
C39 C44 H44C 109.5
H44A C44 H44C 109.5
H44B C44 H44C 109.5
C49 C45 C46 106.0(10)
C49 C45 C50 127.6(12)
C46 C45 C50 126.3(11)
C49 C45 Rh3 70.1(6)
C46 C45 Rh3 69.5(6)
C50 C45 Rh3 128.0(8)
C45 C46 C47 107.9(10)
C45 C46 C51 128.6(11)
C47 C46 C51 123.1(11)
C45 C46 Rh3 72.0(6)
C47 C46 Rh3 72.7(6)
C51 C46 Rh3 126.9(8)
C48 C47 C46 107.1(10)
C48 C47 C52 127.7(10)
C46 C47 C52 125.1(11)
C48 C47 Rh3 72.6(6)
C46 C47 Rh3 68.9(6)
C52 C47 Rh3 126.6(7)
C49 C48 C47 108.3(10)
C49 C48 C53 126.8(11)
C47 C48 C53 124.9(10)
C49 C48 Rh3 68.9(6)
C47 C48 Rh3 70.4(6)
C53 C48 Rh3 124.9(7)
C48 C49 C45 110.5(11)
C48 C49 C54 126.7(12)
C45 C49 C54 122.4(12)
C48 C49 Rh3 74.5(7)
C45 C49 Rh3 72.2(7)
C54 C49 Rh3 126.1(9)
C45 C50 H50A 109.5
C45 C50 H50B 109.5
H50A C50 H50B 109.5
C45 C50 H50C 109.5
H50A C50 H50C 109.5
H50B C50 H50C 109.5
C46 C51 H51A 109.5
C46 C51 H51B 109.5
H51A C51 H51B 109.5
C46 C51 H51C 109.5
H51A C51 H51C 109.5
H51B C51 H51C 109.5
C47 C52 H52A 109.5
C47 C52 H52B 109.5
H52A C52 H52B 109.5
C47 C52 H52C 109.5
H52A C52 H52C 109.5
H52B C52 H52C 109.5
C48 C53 H53A 109.5
C48 C53 H53B 109.5
H53A C53 H53B 109.5
C48 C53 H53C 109.5
H53A C53 H53C 109.5
H53B C53 H53C 109.5
C49 C54 H54A 109.5
C49 C54 H54B 109.5
H54A C54 H54B 109.5
C49 C54 H54C 109.5
H54A C54 H54C 109.5
H54B C54 H54C 109.5
C59 C55 C56 108.2(11)
C59 C55 C60 125.4(12)
C56 C55 C60 126.3(12)
C59 C55 Rh4 72.1(6)
C56 C55 Rh4 72.6(7)
C60 C55 Rh4 123.2(9)
C57 C56 C55 107.3(11)
C57 C56 C61 131.4(13)
C55 C56 C61 121.3(13)
C57 C56 Rh4 72.0(7)
C55 C56 Rh4 68.7(6)
C61 C56 Rh4 125.8(9)
C58 C57 C56 108.6(11)
C58 C57 C62 126.7(14)
C56 C57 C62 124.6(14)
C58 C57 Rh4 70.5(7)
C56 C57 Rh4 70.5(7)
C62 C57 Rh4 127.8(9)
C57 C58 C59 108.9(11)
C57 C58 C63 126.3(13)
C59 C58 C63 123.9(13)
C57 C58 Rh4 72.4(7)
C59 C58 Rh4 70.4(6)
C63 C58 Rh4 132.0(8)
C55 C59 C58 107.0(10)
C55 C59 C64 127.5(12)
C58 C59 C64 125.5(12)
C55 C59 Rh4 69.5(6)
C58 C59 Rh4 71.3(6)
C64 C59 Rh4 126.2(8)
C55 C60 H60A 109.5
C55 C60 H60B 109.5
H60A C60 H60B 109.5
C55 C60 H60C 109.5
H60A C60 H60C 109.5
H60B C60 H60C 109.5
C56 C61 H61A 109.5
C56 C61 H61B 109.5
H61A C61 H61B 109.5
C56 C61 H61C 109.5
H61A C61 H61C 109.5
H61B C61 H61C 109.5
C57 C62 H62A 109.5
C57 C62 H62B 109.5
H62A C62 H62B 109.5
C57 C62 H62C 109.5
H62A C62 H62C 109.5
H62B C62 H62C 109.5
C58 C63 H63A 109.5
C58 C63 H63B 109.5
H63A C63 H63B 109.5
C58 C63 H63C 109.5
H63A C63 H63C 109.5
H63B C63 H63C 109.5
C59 C64 H64A 109.5
C59 C64 H64B 109.5
H64A C64 H64B 109.5
C59 C64 H64C 109.5
H64A C64 H64C 109.5
H64B C64 H64C 109.5
F2 C65 F3 108.8(11)
F2 C65 F1 103.8(13)
F3 C65 F1 106.9(13)
F2 C65 S1 112.6(10)
F3 C65 S1 113.7(10)
F1 C65 S1 110.5(8)
O10 S2 O8 118.7(9)
O10 S2 O9 112.2(10)
O8 S2 O9 110.3(9)
O10 S2 C66 110.5(9)
O8 S2 C66 106.3(8)
O9 S2 C66 96.5(9)
F6 C66 F4 111.0(14)
F6 C66 F5 105.1(14)
F4 C66 F5 102.8(13)
F6 C66 S2 117.6(13)
F4 C66 S2 115.0(11)
F5 C66 S2 103.3(11)
O8' S2' O10' 113.1(16)
O8' S2' O9' 112.9(16)
O10' S2' O9' 111.6(15)
O8' S2' C66' 107.8(15)
O10' S2' C66' 109.1(14)
O9' S2' C66' 101.6(13)
F6' C66' F4' 104.8(17)
F6' C66' F5' 98.7(16)
F4' C66' F5' 99.9(16)
F6' C66' S2' 120.9(15)
F4' C66' S2' 119.4(17)
F5' C66' S2' 109.2(16)
O11 C67 H67A 109.5
O11 C67 H67B 109.5
H67A C67 H67B 109.5
O11 C67 H67C 109.5
H67A C67 H67C 109.5
H67B C67 H67C 109.5
C67 O11 H11 125(7)

loop_
_geom_bond_atom_site_label_1
_geom_bond_atom_site_label_2
_geom_bond_distance
Rh1 C2 2.033(9)
Rh1 N3 2.105(7)
Rh1 N1 2.108(8)
Rh1 C25 2.143(10)
Rh1 C28 2.161(10)
Rh1 C29 2.178(10)
Rh1 C26 2.255(10)
Rh1 C27 2.267(10)
Rh2 C3 2.053(9)
Rh2 O1 2.088(6)
Rh2 N5 2.094(7)
Rh2 C35 2.151(10)
Rh2 C38 2.165(10)
Rh2 C39 2.182(10)
Rh2 C36 2.239(10)
Rh2 C37 2.248(10)
Rh3 C10 2.027(12)
Rh3 N6 2.115(8)
Rh3 N2 2.139(8)
Rh3 C46 2.159(10)
Rh3 C49 2.165(12)
Rh3 C45 2.193(11)
Rh3 C47 2.208(11)
Rh3 C48 2.237(10)
Rh4 C11 2.018(11)
Rh4 N4 2.114(8)
Rh4 C55 2.123(11)
Rh4 O3 2.139(8)
Rh4 C59 2.157(10)
Rh4 C58 2.169(11)
Rh4 C56 2.175(12)
Rh4 C57 2.194(12)
N1 C8 1.351(12)
N1 C4 1.366(11)
N2 C16 1.298(14)
N2 C12 1.342(13)
N3 C20 1.331(12)
N3 C17 1.337(11)
N4 C19 1.319(12)
N4 C18 1.342(12)
N5 C21 1.331(12)
N5 C24 1.361(12)
N6 C23 1.331(12)
N6 C22 1.356(12)
O1 C1 1.310(11)
O2 C1 1.236(11)
O3 C9 1.310(11)
O4 C9 1.210(12)
O5 S1 1.403(11)
O6 S1 1.386(11)
O7 S1 1.405(11)
S1 C65 1.805(12)
F1 C65 1.320(15)
F2 C65 1.282(15)
F3 C65 1.292(15)
C1 C2 1.482(12)
C2 C3 1.354(13)
C3 C4 1.447(12)
C4 C5 1.396(13)
C5 C6 1.391(13)
C5 H5 0.9500
C6 C7 1.380(14)
C6 H6 0.9500
C7 C8 1.372(14)
C7 H7 0.9500
C8 H8 0.9500
C9 C10 1.485(14)
C10 C11 1.346(15)
C11 C12 1.442(14)
C12 C13 1.425(15)
C13 C14 1.392(14)
C13 H13 0.9500
C14 C15 1.367(15)
C14 H14 0.9500
C15 C16 1.371(14)
C15 H15 0.9500
C16 H16 0.9500
C17 C18 1.367(13)
C17 H17 0.9500
C18 H18 0.9500
C19 C20 1.392(13)
C19 H19 0.9500
C20 H20 0.9500
C21 C22 1.363(13)
C21 H21 0.9500
C22 H22 0.9500
C23 C24 1.362(13)
C23 H23 0.9500
C24 H24 0.9500
C25 C29 1.416(15)
C25 C26 1.453(16)
C25 C30 1.503(15)
C26 C27 1.403(15)
C26 C31 1.483(15)
C27 C28 1.459(14)
C27 C32 1.499(16)
C28 C29 1.439(15)
C28 C33 1.493(14)
C29 C34 1.521(15)
C30 H30A 0.9800
C30 H30B 0.9800
C30 H30C 0.9800
C31 H31A 0.9800
C31 H31B 0.9800
C31 H31C 0.9800
C32 H32A 0.9800
C32 H32B 0.9800
C32 H32C 0.9800
C33 H33A 0.9800
C33 H33B 0.9800
C33 H33C 0.9800
C34 H34A 0.9800
C34 H34B 0.9800
C34 H34C 0.9800
C35 C39 1.431(16)
C35 C36 1.442(15)
C35 C40 1.477(16)
C36 C37 1.405(15)
C36 C41 1.524(17)
C37 C38 1.433(17)
C37 C42 1.498(18)
C38 C39 1.431(17)
C38 C43 1.489(16)
C39 C44 1.506(17)
C40 H40A 0.9800
C40 H40B 0.9800
C40 H40C 0.9800
C41 H41A 0.9800
C41 H41B 0.9800
C41 H41C 0.9800
C42 H42A 0.9800
C42 H42B 0.9800
C42 H42C 0.9800
C43 H43A 0.9800
C43 H43B 0.9800
C43 H43C 0.9800
C44 H44A 0.9800
C44 H44B 0.9800
C44 H44C 0.9800
C45 C49 1.406(16)
C45 C46 1.435(17)
C45 C50 1.523(16)
C46 C47 1.438(15)
C46 C51 1.491(16)
C47 C48 1.411(16)
C47 C52 1.494(16)
C48 C49 1.384(15)
C48 C53 1.529(15)
C49 C54 1.468(17)
C50 H50A 0.9800
C50 H50B 0.9800
C50 H50C 0.9800
C51 H51A 0.9800
C51 H51B 0.9800
C51 H51C 0.9800
C52 H52A 0.9800
C52 H52B 0.9800
C52 H52C 0.9800
C53 H53A 0.9800
C53 H53B 0.9800
C53 H53C 0.9800
C54 H54A 0.9800
C54 H54B 0.9800
C54 H54C 0.9800
C55 C59 1.408(16)
C55 C56 1.425(17)
C55 C60 1.501(18)
C56 C57 1.404(18)
C56 C61 1.59(2)
C57 C58 1.388(18)
C57 C62 1.514(18)
C58 C59 1.417(17)
C58 C63 1.559(18)
C59 C64 1.504(17)
C60 H60A 0.9800
C60 H60B 0.9800
C60 H60C 0.9800
C61 H61A 0.9800
C61 H61B 0.9800
C61 H61C 0.9800
C62 H62A 0.9800
C62 H62B 0.9800
C62 H62C 0.9800
C63 H63A 0.9800
C63 H63B 0.9800
C63 H63C 0.9800
C64 H64A 0.9800
C64 H64B 0.9800
C64 H64C 0.9800
S2 O10 1.364(11)
S2 O8 1.411(10)
S2 O9 1.478(12)
S2 C66 1.750(12)
C66 F6 1.27(2)
C66 F4 1.329(14)
C66 F5 1.386(16)
S2' O8' 1.426(16)
S2' O10' 1.431(16)
S2' O9' 1.455(17)
S2' C66' 1.663(19)
C66' F6' 1.323(18)
C66' F4' 1.340(18)
C66' F5' 1.413(18)
C67 O11 1.344(15)
C67 H67A 0.9800
C67 H67B 0.9800
C67 H67C 0.9800
O11 H11 0.86(7)

loop_
_geom_hbond_atom_site_label_D
_geom_hbond_atom_site_label_H
_geom_hbond_atom_site_label_A
_geom_hbond_distance_DH
_geom_hbond_distance_HA
_geom_hbond_distance_DA
_geom_hbond_angle_DHA
_geom_hbond_site_symmetry_A
O11 H11 O2 0.86(7) 2.12(7) 2.950(11) 162(10) 1_445

loop_
_geom_torsion_atom_site_label_1
_geom_torsion_atom_site_label_2
_geom_torsion_atom_site_label_3
_geom_torsion_atom_site_label_4
_geom_torsion
Rh2 O1 C1 O2 179.4(7)
Rh2 O1 C1 C2 5.0(10)
O2 C1 C2 C3 -170.1(9)
O1 C1 C2 C3 4.0(12)
O2 C1 C2 Rh1 5.4(14)
O1 C1 C2 Rh1 179.6(6)
C1 C2 C3 C4 162.8(8)
Rh1 C2 C3 C4 -13.4(10)
C1 C2 C3 Rh2 -11.2(10)
Rh1 C2 C3 Rh2 172.6(4)
C8 N1 C4 C5 1.4(12)
Rh1 N1 C4 C5 172.2(6)
C8 N1 C4 C3 -171.7(8)
Rh1 N1 C4 C3 -1.0(9)
C2 C3 C4 N1 9.2(11)
Rh2 C3 C4 N1 -177.7(6)
C2 C3 C4 C5 -163.4(9)
Rh2 C3 C4 C5 9.7(13)
N1 C4 C5 C6 -2.1(13)
C3 C4 C5 C6 170.1(9)
C4 C5 C6 C7 1.2(13)
C5 C6 C7 C8 0.3(13)
C4 N1 C8 C7 0.1(14)
Rh1 N1 C8 C7 -169.6(7)
C6 C7 C8 N1 -1.0(14)
Rh4 O3 C9 O4 -178.0(8)
Rh4 O3 C9 C10 6.5(10)
O4 C9 C10 C11 -171.6(10)
O3 C9 C10 C11 3.8(13)
O4 C9 C10 Rh3 2.8(14)
O3 C9 C10 Rh3 178.3(6)
C9 C10 C11 C12 162.0(8)
Rh3 C10 C11 C12 -13.0(12)
C9 C10 C11 Rh4 -12.9(12)
Rh3 C10 C11 Rh4 172.1(4)
C16 N2 C12 C13 2.0(14)
Rh3 N2 C12 C13 175.2(7)
C16 N2 C12 C11 -170.6(9)
Rh3 N2 C12 C11 2.6(11)
C10 C11 C12 N2 6.4(13)
Rh4 C11 C12 N2 -179.7(7)
C10 C11 C12 C13 -165.8(9)
Rh4 C11 C12 C13 8.1(15)
N2 C12 C13 C14 -3.2(13)
C11 C12 C13 C14 168.8(9)
C12 C13 C14 C15 2.7(14)
C13 C14 C15 C16 -1.1(14)
C12 N2 C16 C15 -0.3(15)
Rh3 N2 C16 C15 -172.7(7)
C14 C15 C16 N2 -0.2(15)
C20 N3 C17 C18 5.0(13)
Rh1 N3 C17 C18 -172.4(7)
C19 N4 C18 C17 -5.0(14)
Rh4 N4 C18 C17 171.5(7)
N3 C17 C18 N4 -0.3(15)
C18 N4 C19 C20 5.5(13)
Rh4 N4 C19 C20 -171.0(7)
C17 N3 C20 C19 -4.4(13)
Rh1 N3 C20 C19 173.1(7)
N4 C19 C20 N3 -0.8(14)
C24 N5 C21 C22 -1.6(13)
Rh2 N5 C21 C22 174.2(7)
C23 N6 C22 C21 3.7(13)
Rh3 N6 C22 C21 -170.4(7)
N5 C21 C22 N6 -1.1(14)
C22 N6 C23 C24 -3.7(13)
Rh3 N6 C23 C24 171.1(7)
C21 N5 C24 C23 1.6(13)
Rh2 N5 C24 C23 -174.2(7)
N6 C23 C24 N5 1.0(15)
C29 C25 C26 C27 -4.3(12)
C30 C25 C26 C27 -174.6(10)
Rh1 C25 C26 C27 60.7(7)
C29 C25 C26 C31 174.1(10)
C30 C25 C26 C31 3.8(17)
Rh1 C25 C26 C31 -120.9(11)
C29 C25 C26 Rh1 -65.0(7)
C30 C25 C26 Rh1 124.6(11)
C25 C26 C27 C28 0.0(11)
C31 C26 C27 C28 -178.4(10)
Rh1 C26 C27 C28 57.1(7)
C25 C26 C27 C32 -179.6(10)
C31 C26 C27 C32 2.0(18)
Rh1 C26 C27 C32 -122.5(11)
C25 C26 C27 Rh1 -57.1(7)
C31 C26 C27 Rh1 124.5(11)
C26 C27 C28 C29 4.2(11)
C32 C27 C28 C29 -176.1(9)
Rh1 C27 C28 C29 64.2(7)
C26 C27 C28 C33 176.7(10)
C32 C27 C28 C33 -3.6(16)
Rh1 C27 C28 C33 -123.3(11)
C26 C27 C28 Rh1 -60.0(7)
C32 C27 C28 Rh1 119.7(10)
C26 C25 C29 C28 6.9(11)
C30 C25 C29 C28 177.4(10)
Rh1 C25 C29 C28 -59.9(7)
C26 C25 C29 C34 -172.7(10)
C30 C25 C29 C34 -2.2(17)
Rh1 C25 C29 C34 120.5(10)
C26 C25 C29 Rh1 66.8(7)
C30 C25 C29 Rh1 -122.7(11)
C27 C28 C29 C25 -6.9(11)
C33 C28 C29 C25 -179.2(10)
Rh1 C28 C29 C25 59.6(7)
C27 C28 C29 C34 172.7(9)
C33 C28 C29 C34 0.4(17)
Rh1 C28 C29 C34 -120.8(10)
C27 C28 C29 Rh1 -66.5(7)
C33 C28 C29 Rh1 121.2(11)
C39 C35 C36 C37 -3.3(11)
C40 C35 C36 C37 -178.5(10)
Rh2 C35 C36 C37 61.1(7)
C39 C35 C36 C41 173.7(10)
C40 C35 C36 C41 -1.5(17)
Rh2 C35 C36 C41 -122.0(10)
C39 C35 C36 Rh2 -64.4(7)
C40 C35 C36 Rh2 120.4(11)
C35 C36 C37 C38 -0.3(11)
C41 C36 C37 C38 -177.0(10)
Rh2 C36 C37 C38 58.0(7)
C35 C36 C37 C42 178.7(10)
C41 C36 C37 C42 2.0(17)
Rh2 C36 C37 C42 -123.1(10)
C35 C36 C37 Rh2 -58.3(7)
C41 C36 C37 Rh2 125.0(11)
C36 C37 C38 C39 3.7(11)
C42 C37 C38 C39 -175.2(10)
Rh2 C37 C38 C39 63.8(7)
C36 C37 C38 C43 168.5(10)
C42 C37 C38 C43 -10.5(17)
Rh2 C37 C38 C43 -131.4(11)
C36 C37 C38 Rh2 -60.1(7)
C42 C37 C38 Rh2 121.0(11)
C36 C35 C39 C38 5.5(11)
C40 C35 C39 C38 -179.2(10)
Rh2 C35 C39 C38 -60.4(7)
C36 C35 C39 C44 -173.0(11)
C40 C35 C39 C44 2.3(17)
Rh2 C35 C39 C44 121.1(11)
C36 C35 C39 Rh2 65.9(7)
C40 C35 C39 Rh2 -118.8(11)
C37 C38 C39 C35 -5.7(11)
C43 C38 C39 C35 -170.8(10)
Rh2 C38 C39 C35 60.0(7)
C37 C38 C39 C44 172.9(10)
C43 C38 C39 C44 7.8(17)
Rh2 C38 C39 C44 -121.4(11)
C37 C38 C39 Rh2 -65.7(7)
C43 C38 C39 Rh2 129.1(10)
C49 C45 C46 C47 3.3(12)
C50 C45 C46 C47 -172.9(10)
Rh3 C45 C46 C47 64.3(7)
C49 C45 C46 C51 175.8(11)
C50 C45 C46 C51 -0.5(18)
Rh3 C45 C46 C51 -123.2(11)
C49 C45 C46 Rh3 -61.0(7)
C50 C45 C46 Rh3 122.8(11)
C45 C46 C47 C48 -0.9(11)
C51 C46 C47 C48 -173.9(10)
Rh3 C46 C47 C48 63.0(7)
C45 C46 C47 C52 175.5(10)
C51 C46 C47 C52 2.5(16)
Rh3 C46 C47 C52 -120.6(10)
C45 C46 C47 Rh3 -63.9(7)
C51 C46 C47 Rh3 123.1(10)
C46 C47 C48 C49 -2.0(11)
C52 C47 C48 C49 -178.2(10)
Rh3 C47 C48 C49 58.7(7)
C46 C47 C48 C53 179.9(9)
C52 C47 C48 C53 3.6(16)
Rh3 C47 C48 C53 -119.5(9)
C46 C47 C48 Rh3 -60.6(7)
C52 C47 C48 Rh3 123.2(11)
C47 C48 C49 C45 4.2(12)
C53 C48 C49 C45 -177.7(9)
Rh3 C48 C49 C45 63.8(8)
C47 C48 C49 C54 176.7(12)
C53 C48 C49 C54 -5.2(18)
Rh3 C48 C49 C54 -123.7(13)
C47 C48 C49 Rh3 -59.6(7)
C53 C48 C49 Rh3 118.6(10)
C46 C45 C49 C48 -4.6(12)
C50 C45 C49 C48 171.5(10)
Rh3 C45 C49 C48 -65.2(8)
C46 C45 C49 C54 -177.5(11)
C50 C45 C49 C54 -1.3(19)
Rh3 C45 C49 C54 121.9(12)
C46 C45 C49 Rh3 60.6(7)
C50 C45 C49 Rh3 -123.3(12)
C59 C55 C56 C57 -1.7(13)
C60 C55 C56 C57 -179.2(11)
Rh4 C55 C56 C57 62.0(8)
C59 C55 C56 C61 176.5(11)
C60 C55 C56 C61 -1.0(19)
Rh4 C55 C56 C61 -119.8(12)
C59 C55 C56 Rh4 -63.8(7)
C60 C55 C56 Rh4 118.8(12)
C55 C56 C57 C58 0.6(13)
C61 C56 C57 C58 -177.4(13)
Rh4 C56 C57 C58 60.4(8)
C55 C56 C57 C62 177.0(11)
C61 C56 C57 C62 -1(2)
Rh4 C56 C57 C62 -123.1(12)
C55 C56 C57 Rh4 -59.9(8)
C61 C56 C57 Rh4 122.2(14)
C56 C57 C58 C59 0.8(13)
C62 C57 C58 C59 -175.5(11)
Rh4 C57 C58 C59 61.3(7)
C56 C57 C58 C63 169.9(11)
C62 C57 C58 C63 -6(2)
Rh4 C57 C58 C63 -129.6(12)
C56 C57 C58 Rh4 -60.5(8)
C62 C57 C58 Rh4 123.1(12)
C56 C55 C59 C58 2.2(12)
C60 C55 C59 C58 179.7(11)
Rh4 C55 C59 C58 -61.9(7)
C56 C55 C59 C64 -175.4(11)
C60 C55 C59 C64 2.1(18)
Rh4 C55 C59 C64 120.5(11)
C56 C55 C59 Rh4 64.1(8)
C60 C55 C59 Rh4 -118.4(12)
C57 C58 C59 C55 -1.9(12)
C63 C58 C59 C55 -171.3(10)
Rh4 C58 C59 C55 60.7(7)
C57 C58 C59 C64 175.8(10)
C63 C58 C59 C64 6.4(17)
Rh4 C58 C59 C64 -121.7(11)
C57 C58 C59 Rh4 -62.6(8)
C63 C58 C59 Rh4 128.0(11)
O6 S1 C65 F2 -67.8(13)
O5 S1 C65 F2 175.9(12)
O7 S1 C65 F2 52.2(14)
O6 S1 C65 F3 56.5(13)
O5 S1 C65 F3 -59.8(13)
O7 S1 C65 F3 176.5(12)
O6 S1 C65 F1 176.7(12)
O5 S1 C65 F1 60.3(13)
O7 S1 C65 F1 -63.4(13)
O10 S2 C66 F6 -95.3(18)
O8 S2 C66 F6 34.7(18)
O9 S2 C66 F6 148.1(18)
O10 S2 C66 F4 38.4(17)
O8 S2 C66 F4 168.4(14)
O9 S2 C66 F4 -78.2(16)
O10 S2 C66 F5 149.6(13)
O8 S2 C66 F5 -80.4(13)
O9 S2 C66 F5 32.9(14)
O8' S2' C66' F6' -17(3)
O10' S2' C66' F6' 106(3)
O9' S2' C66' F6' -136(3)
O8' S2' C66' F4' -150(3)
O10' S2' C66' F4' -27(3)
O9' S2' C66' F4' 91(3)
O8' S2' C66' F5' 96(3)
O10' S2' C66' F5' -141(3)
O9' S2' C66' F5' -23(3)

loop_
_platon_squeeze_void_nr
_platon_squeeze_void_average_x
_platon_squeeze_void_average_y
_platon_squeeze_void_average_z
_platon_squeeze_void_volume
_platon_squeeze_void_count_electrons
1 1.000 0.000 0.500 299.3 63.1
2 0.566 0.038 0.877 15.5 -1.0
3 0.048 0.111 0.853 7.0 -1.2
4 0.480 0.143 0.216 14.4 -1.0
5 0.500 0.500 0.000 299.3 61.6
6 0.500 0.239 0.780 24.5 -0.9
7 0.000 0.261 0.280 24.5 -1.2
8 -0.013 0.243 0.679 10.0 0.0
9 0.490 0.268 0.175 8.5 0.2
10 0.981 0.367 0.719 12.9 -0.9
11 0.548 0.389 0.353 7.0 -1.3
12 0.066 0.462 0.377 15.5 -1.0
13 0.934 0.538 0.623 15.5 -0.7
14 0.452 0.611 0.647 7.0 -0.9
15 0.020 0.643 0.284 14.2 -0.4
16 1.000 0.739 0.720 24.5 -0.9
17 0.500 0.761 0.220 24.5 -1.3
18 0.513 0.743 0.821 10.3 -0.1
19 0.010 0.768 0.325 8.7 0.2
20 0.519 0.867 0.781 12.7 -0.3
21 0.952 0.889 0.147 7.0 -0.8
22 0.434 0.962 0.123 15.4 -0.7
